data_5910046
loop_
_publ_author_name
'Wyckoff, R. W. G.'

_publ_section_title
;
Page 237 from the second edition of Structure of Crystals by Wyckoff.
published by The Chemical Catalog Company, INC, New York in 1931
& http://database.iem.ac.ru/mincryst/
;
_journal_name_full 'The second edition of Structure of Crystals'
_journal_page_first 237
_journal_page_last 237
_journal_year 1931
_chemical_formula_structural FeSi2
_chemical_formula_sum 'Fe Si2'
_symmetry_cell_setting tetragonal
_symmetry_Int_Tables_number 123
_symmetry_space_group_name_H-M 'P 4/m m m'
_audit_creation_date 2005-11-12
_audit_creation_method
;
Page 237 from the second edition of Structure of Crystals by Wyckoff.
published by The Chemical Catalog Company, INC, New York in 1931
& http://database.iem.ac.ru/mincryst/
;
_audit_update_record 'created by Girish Upreti, Portland State University'
_cell_angle_alpha 90
_cell_angle_beta 90
_cell_angle_gamma 90
_cell_length_a 2.69
_cell_length_b 2.69
_cell_length_c 5.08
_cell_volume 36.759
_cod_original_sg_symbol_H-M 'P 4/mnm'
_cod_database_code 5910046

loop_
_atom_site_fract_x
_atom_site_fract_y
_atom_site_fract_z
_atom_site_label
0.00000 0.00000 0.00000 Fe
0.50000 0.50000 0.27000 Si
